data_2220848
loop_
_publ_author_name
'Kia, Reza'
'Fun, Hoong-Kun'
'Kargar, Hadi'

_publ_section_title
;
 <i>N</i>-Cycloheptylidene-<i>N</i>'-(2,4-dinitrophenyl)hydrazine
;
_journal_coeditor_code KJ2114
_journal_issue 2
_journal_name_full 'Acta Crystallographica Section E'
_journal_page_first o382
_journal_paper_doi 10.1107/S1600536809002657
_journal_volume 65
_journal_year 2009
_chemical_formula_iupac 'C13 H16 N4 O4'
_chemical_formula_moiety 'C13 H16 N4 O4'
_chemical_formula_sum 'C13 H16 N4 O4'
_chemical_formula_weight 292.30
_chemical_name_common
;
<i>N</i>-Cycloheptylidene-<i>N'</i>-(2,4-dinitro-phenyl)-hydrazine
;
_chemical_name_systematic
;
<i>N</i>-Cycloheptylidene-<i>N'</i>-(2,4-dinitrophenyl)hydrazine
;
_space_group_IT_number 14
_symmetry_cell_setting monoclinic
_symmetry_space_group_name_Hall '-P 2yn'
_symmetry_space_group_name_H-M 'P 1 21/n 1'
_atom_sites_solution_hydrogens geom
_atom_sites_solution_primary direct
_atom_sites_solution_secondary difmap
_audit_creation_method SHELXL97
_cell_angle_alpha 90.00
_cell_angle_beta 102.3510(10)
_cell_angle_gamma 90.00
_cell_formula_units_Z 4
_cell_length_a 6.97210(10)
_cell_length_b 23.7359(5)
_cell_length_c 8.2274(2)
_cell_measurement_reflns_used 9967
_cell_measurement_temperature 100.00(10)
_cell_measurement_theta_max 40.18
_cell_measurement_theta_min 2.68
_cell_volume 1330.03(5)
_computing_cell_refinement 'APEX2 (Bruker, 2005)'
_computing_data_collection 'APEX2 (Bruker, 2005)'
_computing_data_reduction 'SAINT (Bruker, 2005)'
_computing_molecular_graphics 'SHELXTL (Sheldrick, 2008)'
_computing_publication_material
;
SHELXTL (Sheldrick, 2008) and PLATON (Spek, 2003)
;
_computing_structure_refinement 'SHELXTL (Sheldrick, 2008)'
_computing_structure_solution 'SHELXTL (Sheldrick, 2008)'
_diffrn_ambient_temperature 100.00(10)
_diffrn_measured_fraction_theta_full 0.993
_diffrn_measured_fraction_theta_max 0.993
_diffrn_measurement_device_type 'Bruker SMART APEXII CCD area-detector'
_diffrn_measurement_method '\f and \w'
_diffrn_radiation_monochromator graphite
_diffrn_radiation_source 'fine-focus sealed tube'
_diffrn_radiation_type MoK\a
_diffrn_radiation_wavelength 0.71073
_diffrn_reflns_av_R_equivalents 0.0257
_diffrn_reflns_av_sigmaI/netI 0.0225
_diffrn_reflns_limit_h_max 11
_diffrn_reflns_limit_h_min -11
_diffrn_reflns_limit_k_max 38
_diffrn_reflns_limit_k_min -38
_diffrn_reflns_limit_l_max 13
_diffrn_reflns_limit_l_min -12
_diffrn_reflns_number 26146
_diffrn_reflns_theta_full 35.00
_diffrn_reflns_theta_max 35.00
_diffrn_reflns_theta_min 1.72
_diffrn_standards_number 0
_exptl_absorpt_coefficient_mu 0.111
_exptl_absorpt_correction_T_max 0.9911
_exptl_absorpt_correction_T_min 0.9457
_exptl_absorpt_correction_type multi-scan
_exptl_absorpt_process_details '(SADABS; Bruker, 2005)'
_exptl_crystal_colour yellow
_exptl_crystal_density_diffrn 1.460
_exptl_crystal_density_method 'not measured'
_exptl_crystal_description plate
_exptl_crystal_F_000 616
_exptl_crystal_size_max 0.51
_exptl_crystal_size_mid 0.45
_exptl_crystal_size_min 0.08
_refine_diff_density_max 0.434
_refine_diff_density_min -0.303
_refine_ls_extinction_method none
_refine_ls_goodness_of_fit_ref 1.040
_refine_ls_hydrogen_treatment mixed
_refine_ls_matrix_type full
_refine_ls_number_parameters 194
_refine_ls_number_reflns 5824
_refine_ls_number_restraints 0
_refine_ls_restrained_S_all 1.040
_refine_ls_R_factor_all 0.0471
_refine_ls_R_factor_gt 0.0388
_refine_ls_shift/su_max 0.000
_refine_ls_shift/su_mean 0.000
_refine_ls_structure_factor_coef Fsqd
_refine_ls_weighting_details 'calc w = 1/[\s^2^(Fo^2^)+(0.0637P)^2^+0.2167P] where P=(Fo^2^+2Fc^2^)/3'
_refine_ls_weighting_scheme calc
_refine_ls_wR_factor_gt 0.1070
_refine_ls_wR_factor_ref 0.1132
_reflns_number_gt 4916
_reflns_number_total 5824
_reflns_threshold_expression I>2\s(I)
_cod_data_source_file kj2114.cif
_cod_data_source_block I
_cod_original_sg_symbol_H-M 'P 21/n'
_cod_database_code 2220848
_cod_database_fobs_code 2220848

loop_
_symmetry_equiv_pos_as_xyz
'x, y, z'
'-x+1/2, y+1/2, -z+1/2'
'-x, -y, -z'
'x-1/2, -y-1/2, z-1/2'

loop_
_atom_site_type_symbol
_atom_site_label
_atom_site_fract_x
_atom_site_fract_y
_atom_site_fract_z
_atom_site_U_iso_or_equiv
_atom_site_adp_type
_atom_site_calc_flag
_atom_site_refinement_flags
_atom_site_occupancy
_atom_site_disorder_assembly
_atom_site_disorder_group
O O1 0.71910(9) -0.13041(2) 0.17783(8) 0.02285(12) Uani d . 1 . .
O O2 0.81378(8) -0.04726(2) 0.11828(8) 0.02030(12) Uani d . 1 . .
O O3 0.01157(8) -0.08982(3) 0.49098(7) 0.02059(12) Uani d . 1 . .
O O4 0.17434(9) -0.16037(2) 0.41905(8) 0.02340(13) Uani d . 1 . .
N N1 0.62623(9) 0.04321(3) 0.18111(8) 0.01434(11) Uani d . 1 . .
N N2 0.58494(9) 0.10007(2) 0.19219(8) 0.01495(11) Uani d . 1 . .
N N3 0.70085(9) -0.07900(3) 0.17430(8) 0.01533(11) Uani d . 1 . .
N N4 0.14350(9) -0.10960(3) 0.42854(8) 0.01614(12) Uani d . 1 . .
C C1 0.34898(10) 0.02454(3) 0.30373(9) 0.01400(12) Uani d . 1 . .
H H1A 0.3228 0.0638 0.3054 0.017 Uiso calc R 1 . .
C C2 0.23044(10) -0.01240(3) 0.36477(9) 0.01428(12) Uani d . 1 . .
H H2A 0.1231 0.0012 0.4077 0.017 Uiso calc R 1 . .
C C3 0.26847(10) -0.07040(3) 0.36355(8) 0.01365(12) Uani d . 1 . .
C C4 0.42249(10) -0.09135(3) 0.30138(8) 0.01385(12) Uani d . 1 . .
H H4A 0.4470 -0.1307 0.3017 0.017 Uiso calc R 1 . .
C C5 0.54189(9) -0.05386(3) 0.23798(8) 0.01284(11) Uani d . 1 . .
C C6 0.51047(9) 0.00541(3) 0.23793(8) 0.01249(11) Uani d . 1 . .
C C7 0.71332(10) 0.13537(3) 0.16026(9) 0.01369(12) Uani d . 1 . .
C C8 0.90306(10) 0.11873(3) 0.11327(9) 0.01459(12) Uani d . 1 . .
H H8A 0.8734 0.1078 -0.0056 0.018 Uiso calc R 1 . .
H H8B 0.9549 0.0849 0.1784 0.018 Uiso calc R 1 . .
C C9 1.06529(10) 0.16349(3) 0.13962(9) 0.01612(13) Uani d . 1 . .
H H9A 1.0778 0.1796 0.2524 0.019 Uiso calc R 1 . .
H H9B 1.1911 0.1447 0.1362 0.019 Uiso calc R 1 . .
C C10 1.03488(12) 0.21200(3) 0.01374(11) 0.02085(15) Uani d . 1 . .
H H10A 1.1629 0.2307 0.0187 0.025 Uiso calc R 1 . .
H H10B 0.9920 0.1959 -0.0993 0.025 Uiso calc R 1 . .
C C11 0.88606(11) 0.25661(3) 0.03869(10) 0.01808(13) Uani d . 1 . .
H H11A 0.9336 0.2747 0.1483 0.022 Uiso calc R 1 . .
H H11B 0.8801 0.2860 -0.0475 0.022 Uiso calc R 1 . .
C C12 0.67896(11) 0.23445(3) 0.03073(10) 0.01820(14) Uani d . 1 . .
H H12A 0.6359 0.2131 -0.0741 0.022 Uiso calc R 1 . .
H H12B 0.5890 0.2669 0.0276 0.022 Uiso calc R 1 . .
C C13 0.66109(11) 0.19625(3) 0.17764(10) 0.01816(13) Uani d . 1 . .
H H13A 0.7471 0.2115 0.2797 0.022 Uiso calc R 1 . .
H H13B 0.5242 0.1982 0.1930 0.022 Uiso calc R 1 . .
H H1N1 0.727(2) 0.0296(6) 0.1432(17) 0.036(3) Uiso d . 1 . .

loop_
_atom_site_aniso_label
_atom_site_aniso_U_11
_atom_site_aniso_U_22
_atom_site_aniso_U_33
_atom_site_aniso_U_12
_atom_site_aniso_U_13
_atom_site_aniso_U_23
O1 0.0256(3) 0.0139(2) 0.0313(3) 0.0047(2) 0.0112(2) -0.0015(2)
O2 0.0173(2) 0.0201(2) 0.0264(3) -0.00068(19) 0.0112(2) -0.0007(2)
O3 0.0189(2) 0.0239(3) 0.0216(3) -0.0013(2) 0.0100(2) 0.0012(2)
O4 0.0262(3) 0.0139(2) 0.0317(3) -0.0030(2) 0.0096(2) 0.0025(2)
N1 0.0135(2) 0.0119(2) 0.0186(3) -0.00005(18) 0.00577(19) 0.00008(19)
N2 0.0142(2) 0.0117(2) 0.0198(3) 0.00064(18) 0.0055(2) 0.0012(2)
N3 0.0145(2) 0.0153(3) 0.0166(3) 0.00157(19) 0.00412(19) -0.0017(2)
N4 0.0161(3) 0.0163(3) 0.0162(3) -0.0022(2) 0.0037(2) 0.0015(2)
C1 0.0132(3) 0.0127(3) 0.0166(3) 0.0010(2) 0.0045(2) 0.0005(2)
C2 0.0133(3) 0.0144(3) 0.0158(3) 0.0007(2) 0.0045(2) 0.0008(2)
C3 0.0139(3) 0.0132(3) 0.0141(3) -0.0011(2) 0.0036(2) 0.0009(2)
C4 0.0145(3) 0.0128(3) 0.0140(3) -0.0004(2) 0.0025(2) -0.0003(2)
C5 0.0122(3) 0.0128(3) 0.0138(3) 0.0008(2) 0.0036(2) -0.0014(2)
C6 0.0119(3) 0.0127(3) 0.0127(3) -0.00011(19) 0.00235(19) 0.0000(2)
C7 0.0131(3) 0.0125(3) 0.0160(3) 0.0006(2) 0.0043(2) 0.0009(2)
C8 0.0133(3) 0.0130(3) 0.0184(3) 0.0002(2) 0.0054(2) -0.0004(2)
C9 0.0125(3) 0.0149(3) 0.0210(3) -0.0004(2) 0.0037(2) 0.0026(2)
C10 0.0200(3) 0.0173(3) 0.0284(4) 0.0029(2) 0.0121(3) 0.0069(3)
C11 0.0199(3) 0.0137(3) 0.0218(3) 0.0009(2) 0.0071(2) 0.0032(2)
C12 0.0170(3) 0.0142(3) 0.0233(3) 0.0029(2) 0.0040(2) 0.0029(2)
C13 0.0191(3) 0.0128(3) 0.0256(3) 0.0016(2) 0.0115(3) 0.0003(2)

loop_
_atom_type_symbol
_atom_type_description
_atom_type_scat_dispersion_real
_atom_type_scat_dispersion_imag
_atom_type_scat_source
C C 0.0033 0.0016 'International Tables Vol C Tables 4.2.6.8 and 6.1.1.4'
H H 0.0000 0.0000 'International Tables Vol C Tables 4.2.6.8 and 6.1.1.4'
N N 0.0061 0.0033 'International Tables Vol C Tables 4.2.6.8 and 6.1.1.4'
O O 0.0106 0.0060 'International Tables Vol C Tables 4.2.6.8 and 6.1.1.4'

loop_
_geom_angle_atom_site_label_1
_geom_angle_atom_site_label_2
_geom_angle_atom_site_label_3
_geom_angle_site_symmetry_1
_geom_angle_site_symmetry_3
_geom_angle
_geom_angle_publ_flag
C6 N1 N2 . . 118.31(6) ?
C6 N1 H1N1 . . 117.1(9) ?
N2 N1 H1N1 . . 124.6(9) ?
C7 N2 N1 . . 117.04(6) ?
O1 N3 O2 . . 122.64(6) ?
O1 N3 C5 . . 118.93(6) ?
O2 N3 C5 . . 118.43(6) ?
O4 N4 O3 . . 123.61(7) ?
O4 N4 C3 . . 118.53(6) ?
O3 N4 C3 . . 117.86(6) ?
C2 C1 C6 . . 121.51(6) ?
C2 C1 H1A . . 119.2 ?
C6 C1 H1A . . 119.2 ?
C1 C2 C3 . . 119.69(6) ?
C1 C2 H2A . . 120.2 ?
C3 C2 H2A . . 120.2 ?
C4 C3 C2 . . 121.37(6) ?
C4 C3 N4 . . 118.83(6) ?
C2 C3 N4 . . 119.79(6) ?
C3 C4 C5 . . 118.95(6) ?
C3 C4 H4A . . 120.5 ?
C5 C4 H4A . . 120.5 ?
C4 C5 C6 . . 121.79(6) ?
C4 C5 N3 . . 115.84(6) ?
C6 C5 N3 . . 122.37(6) ?
N1 C6 C5 . . 123.46(6) ?
N1 C6 C1 . . 119.84(6) ?
C5 C6 C1 . . 116.69(6) ?
N2 C7 C13 . . 114.26(6) ?
N2 C7 C8 . . 124.44(6) ?
C13 C7 C8 . . 121.29(6) ?
C7 C8 C9 . . 116.32(6) ?
C7 C8 H8A . . 108.2 ?
C9 C8 H8A . . 108.2 ?
C7 C8 H8B . . 108.2 ?
C9 C8 H8B . . 108.2 ?
H8A C8 H8B . . 107.4 ?
C10 C9 C8 . . 115.71(6) ?
C10 C9 H9A . . 108.4 ?
C8 C9 H9A . . 108.4 ?
C10 C9 H9B . . 108.4 ?
C8 C9 H9B . . 108.4 ?
H9A C9 H9B . . 107.4 ?
C11 C10 C9 . . 115.46(6) ?
C11 C10 H10A . . 108.4 ?
C9 C10 H10A . . 108.4 ?
C11 C10 H10B . . 108.4 ?
C9 C10 H10B . . 108.4 ?
H10A C10 H10B . . 107.5 ?
C12 C11 C10 . . 114.80(6) ?
C12 C11 H11A . . 108.6 ?
C10 C11 H11A . . 108.6 ?
C12 C11 H11B . . 108.6 ?
C10 C11 H11B . . 108.6 ?
H11A C11 H11B . . 107.5 ?
C11 C12 C13 . . 113.89(6) ?
C11 C12 H12A . . 108.8 ?
C13 C12 H12A . . 108.8 ?
C11 C12 H12B . . 108.8 ?
C13 C12 H12B . . 108.8 ?
H12A C12 H12B . . 107.7 ?
C7 C13 C12 . . 115.46(6) ?
C7 C13 H13A . . 108.4 ?
C12 C13 H13A . . 108.4 ?
C7 C13 H13B . . 108.4 ?
C12 C13 H13B . . 108.4 ?
H13A C13 H13B . . 107.5 ?

loop_
_geom_bond_atom_site_label_1
_geom_bond_atom_site_label_2
_geom_bond_site_symmetry_2
_geom_bond_distance
_geom_bond_publ_flag
O1 N3 . 1.2265(8) ?
O2 N3 . 1.2471(8) ?
O3 N4 . 1.2380(9) ?
O4 N4 . 1.2296(8) ?
N1 C6 . 1.3551(9) ?
N1 N2 . 1.3871(8) ?
N1 H1N1 . 0.887(14) ?
N2 C7 . 1.2934(9) ?
N3 C5 . 1.4517(9) ?
N4 C3 . 1.4525(9) ?
C1 C2 . 1.3717(10) ?
C1 C6 . 1.4241(10) ?
C1 H1A . 0.9500 ?
C2 C3 . 1.4026(10) ?
C2 H2A . 0.9500 ?
C3 C4 . 1.3772(10) ?
C4 C5 . 1.3938(10) ?
C4 H4A . 0.9500 ?
C5 C6 . 1.4237(9) ?
C7 C13 . 1.5044(10) ?
C7 C8 . 1.5080(10) ?
C8 C9 . 1.5330(10) ?
C8 H8A . 0.9900 ?
C8 H8B . 0.9900 ?
C9 C10 . 1.5328(10) ?
C9 H9A . 0.9900 ?
C9 H9B . 0.9900 ?
C10 C11 . 1.5269(11) ?
C10 H10A . 0.9900 ?
C10 H10B . 0.9900 ?
C11 C12 . 1.5249(11) ?
C11 H11A . 0.9900 ?
C11 H11B . 0.9900 ?
C12 C13 . 1.5373(11) ?
C12 H12A . 0.9900 ?
C12 H12B . 0.9900 ?
C13 H13A . 0.9900 ?
C13 H13B . 0.9900 ?

loop_
_geom_hbond_atom_site_label_D
_geom_hbond_atom_site_label_H
_geom_hbond_atom_site_label_A
_geom_hbond_site_symmetry_A
_geom_hbond_distance_DH
_geom_hbond_distance_HA
_geom_hbond_distance_DA
_geom_hbond_angle_DHA
_geom_hbond_publ_flag
N1 H1N1 O2 . 0.888(14) 1.947(14) 2.6225(9) 131.7(12) y
C2 H2A O3 3_556 0.9500 2.5200 3.3165(10) 142.00 y

loop_
_geom_torsion_atom_site_label_1
_geom_torsion_atom_site_label_2
_geom_torsion_atom_site_label_3
_geom_torsion_atom_site_label_4
_geom_torsion_site_symmetry_1
_geom_torsion_site_symmetry_2
_geom_torsion_site_symmetry_3
_geom_torsion_site_symmetry_4
_geom_torsion
_geom_torsion_publ_flag
C6 N1 N2 C7 . . . . 170.12(6) ?
C6 C1 C2 C3 . . . . 0.28(10) ?
C1 C2 C3 C4 . . . . -0.32(10) ?
C1 C2 C3 N4 . . . . 179.83(6) ?
O4 N4 C3 C4 . . . . -3.17(10) ?
O3 N4 C3 C4 . . . . 176.68(6) ?
O4 N4 C3 C2 . . . . 176.69(7) ?
O3 N4 C3 C2 . . . . -3.46(10) ?
C2 C3 C4 C5 . . . . -0.26(10) ?
N4 C3 C4 C5 . . . . 179.60(6) ?
C3 C4 C5 C6 . . . . 0.88(10) ?
C3 C4 C5 N3 . . . . -179.85(6) ?
O1 N3 C5 C4 . . . . 0.89(9) ?
O2 N3 C5 C4 . . . . -179.00(6) ?
O1 N3 C5 C6 . . . . -179.84(6) ?
O2 N3 C5 C6 . . . . 0.26(10) ?
N2 N1 C6 C5 . . . . -177.98(6) ?
N2 N1 C6 C1 . . . . 1.24(10) ?
C4 C5 C6 N1 . . . . 178.35(6) ?
N3 C5 C6 N1 . . . . -0.87(10) ?
C4 C5 C6 C1 . . . . -0.89(9) ?
N3 C5 C6 C1 . . . . 179.89(6) ?
C2 C1 C6 N1 . . . . -178.97(6) ?
C2 C1 C6 C5 . . . . 0.30(10) ?
N1 N2 C7 C13 . . . . -178.94(6) ?
N1 N2 C7 C8 . . . . -0.34(10) ?
N2 C7 C8 C9 . . . . -159.23(7) ?
C13 C7 C8 C9 . . . . 19.27(10) ?
C7 C8 C9 C10 . . . . -74.34(8) ?
C8 C9 C10 C11 . . . . 76.57(9) ?
C9 C10 C11 C12 . . . . -59.37(9) ?
C10 C11 C12 C13 . . . . 68.70(9) ?
N2 C7 C13 C12 . . . . -131.11(7) ?
C8 C7 C13 C12 . . . . 50.25(9) ?
C11 C12 C13 C7 . . . . -84.10(8) ?

loop_
_cod_related_entry_id
_cod_related_entry_database
_cod_related_entry_code
1 ChemSpider 307773
